data_4516137
loop_
_publ_author_name
'Kumar, Saurabh'
'Mondal, Dipanjan'
'Balakrishna, Maravanji S.'

_publ_section_title
;
 Diverse Architectures and Luminescence Properties of Group 11 Complexes
 Containing Pyrimidine-Based Phosphine,
 <i>N</i>-((Diphenylphosphine)methyl)pyrimidin-2-amine.
;
_journal_issue 12
_journal_name_full 'ACS omega'
_journal_page_first 16601
_journal_page_last 16614
_journal_paper_doi 10.1021/acsomega.8b02484
_journal_volume 3
_journal_year 2018
_chemical_formula_moiety 'C38 H38 Cu4 I4 N8 P2'
_chemical_formula_sum 'C38 H38 Cu4 I4 N8 P2'
_chemical_formula_weight 1430.46
_space_group_crystal_system triclinic
_space_group_IT_number 2
_space_group_name_Hall '-P 1'
_space_group_name_H-M_alt 'P -1'
_atom_sites_solution_hydrogens geom
_atom_sites_solution_primary direct
_audit_creation_date 2016-12-19
_audit_creation_method
;
Olex2 1.2
(compiled 2016.11.30 svn.r3356 for OlexSys, GUI svn.r5269)
;
_cell_angle_alpha 69.010(2)
_cell_angle_beta 81.979(2)
_cell_angle_gamma 71.386(2)
_cell_formula_units_Z 1
_cell_length_a 9.6360(2)
_cell_length_b 10.2333(3)
_cell_length_c 12.8232(3)
_cell_measurement_reflns_used 19561
_cell_measurement_temperature 150
_cell_measurement_theta_max 31.2500
_cell_measurement_theta_min 2.2180
_cell_volume 1118.36(5)
_computing_cell_refinement 'CrystalClear-SM Expert 2.0 r7 (Rigaku, 2011)'
_computing_data_collection 'CrystalClear-SM Expert 2.0 r7 (Rigaku, 2011)'
_computing_data_reduction 'CrystalClear-SM Expert 2.0 r7 (Rigaku, 2011)'
_computing_molecular_graphics 'Olex2 (Dolomanov et al., 2009)'
_computing_publication_material 'Olex2 (Dolomanov et al., 2009)'
_computing_structure_refinement 'ShelXL (Sheldrick, 2015)'
_computing_structure_solution 'ShelXT (Sheldrick, 2015)'
_diffrn_ambient_temperature 150
_diffrn_detector CCD
_diffrn_detector_area_resol_mean 28.5714
_diffrn_detector_type 'Rigaku Saturn724+'
_diffrn_measured_fraction_theta_full 0.997
_diffrn_measured_fraction_theta_max 0.997
_diffrn_measurement_details
;
List of Runs (angles in degrees, time in seconds):

  # Type    Start    End  Width  t~exp~   \w     \q     \k     \f   Frames
--------------------------------------------------------------------------
  1  \w   -110.00  70.00   0.50    8.00    --  -20.00   0.00-108.00  360
  2  \w    -78.00  19.00   0.50    8.00    --  -20.00 -72.00  36.00  194
  3  \w    -70.00  19.00   0.50    8.00    --  -20.00 -72.00-108.00  178
  4  \w    -39.00  -8.00   0.50    8.00    --  -20.00  72.00-180.00   62
  5  \w    -59.00 -28.50   0.50    8.00    --  -20.00  72.00-108.00   61
  6  \w    -33.50   2.50   0.50    8.00    --  -20.00 -72.00 108.00   72
  7  \w   -110.00  70.00   0.50    8.00    --  -20.00   0.00 -36.00  360
  8  \w    -72.00  19.00   0.50    8.00    --  -20.00 -72.00 -36.00  182
  9  \w    -79.00   5.00   0.50    8.00    --  -20.00 -72.00-180.00  168
 10  \w    -41.50   1.00   0.50    8.00    --  -20.00  72.00 108.00   85
 11  \w    -59.00 -28.50   0.50    8.00    --  -20.00  72.00 -36.00   61
 12  \w   -110.00  10.00   0.50    8.00    --  -20.00   0.00-180.00  240
;
_diffrn_measurement_device 'AFC12 (Right): Kappa 3 circle'
_diffrn_measurement_device_type Rigaku_AFC12K_724P_007HF_Mo
_diffrn_measurement_method 'profile data from \w-scans'
_diffrn_measurement_specimen_support 'Mitegen 50um'
_diffrn_orient_matrix_type 'CrysAlisPro convention (1999,Acta A55,543-557)'
_diffrn_orient_matrix_UB_11 0.0474346000
_diffrn_orient_matrix_UB_12 -0.0637541000
_diffrn_orient_matrix_UB_13 0.0363564000
_diffrn_orient_matrix_UB_21 0.0072193000
_diffrn_orient_matrix_UB_22 0.0412991000
_diffrn_orient_matrix_UB_23 0.0320201000
_diffrn_orient_matrix_UB_31 -0.0611207000
_diffrn_orient_matrix_UB_32 -0.0158720000
_diffrn_orient_matrix_UB_33 0.0341437000
_diffrn_radiation_collimation 0.3
_diffrn_radiation_monochromator Confocal
_diffrn_radiation_probe x-ray
_diffrn_radiation_type 'Mo K\a'
_diffrn_radiation_wavelength 0.71073
_diffrn_reflns_av_R_equivalents 0.0422
_diffrn_reflns_av_unetI/netI 0.0232
_diffrn_reflns_Laue_measured_fraction_full 0.997
_diffrn_reflns_Laue_measured_fraction_max 0.997
_diffrn_reflns_limit_h_max 11
_diffrn_reflns_limit_h_min -11
_diffrn_reflns_limit_k_max 12
_diffrn_reflns_limit_k_min -12
_diffrn_reflns_limit_l_max 15
_diffrn_reflns_limit_l_min -15
_diffrn_reflns_number 21000
_diffrn_reflns_point_group_measured_fraction_full 0.997
_diffrn_reflns_point_group_measured_fraction_max 0.997
_diffrn_reflns_theta_full 24.999
_diffrn_reflns_theta_max 24.999
_diffrn_reflns_theta_min 2.228
_diffrn_source 'Rotating Anode'
_diffrn_source_current 24.0
_diffrn_source_power 1.2
_diffrn_source_target Mo
_diffrn_source_type 'Rotating Anode'
_diffrn_source_voltage 50.0
_exptl_absorpt_coefficient_mu 4.746
_exptl_absorpt_correction_T_max 1.00000
_exptl_absorpt_correction_T_min 0.66796
_exptl_absorpt_correction_type multi-scan
_exptl_absorpt_process_details
;
CrysAlisPro 1.171.38.43 (Rigaku Oxford Diffraction, 2015)
Empirical absorption correction using spherical harmonics,
 implemented in SCALE3 ABSPACK scaling algorithm.
;
_exptl_crystal_colour colourless
_exptl_crystal_colour_primary colourless
_exptl_crystal_density_diffrn 2.124
_exptl_crystal_description block
_exptl_crystal_F_000 680
_exptl_crystal_size_max 0.251
_exptl_crystal_size_mid 0.1
_exptl_crystal_size_min 0.052
_refine_diff_density_max 0.724
_refine_diff_density_min -0.818
_refine_diff_density_rms 0.217
_refine_ls_extinction_method none
_refine_ls_goodness_of_fit_ref 1.051
_refine_ls_hydrogen_treatment constr
_refine_ls_matrix_type full
_refine_ls_number_parameters 254
_refine_ls_number_reflns 3939
_refine_ls_number_restraints 0
_refine_ls_restrained_S_all 1.051
_refine_ls_R_factor_all 0.0236
_refine_ls_R_factor_gt 0.0199
_refine_ls_shift/su_max 0.002
_refine_ls_shift/su_mean 0.000
_refine_ls_structure_factor_coef Fsqd
_refine_ls_weighting_details 'w=1/[\s^2^(Fo^2^)+(0.0294P)^2^+0.8253P] where P=(Fo^2^+2Fc^2^)/3'
_refine_ls_weighting_scheme calc
_refine_ls_wR_factor_gt 0.0496
_refine_ls_wR_factor_ref 0.0513
_reflns_Friedel_coverage 0.000
_reflns_number_gt 3778
_reflns_number_total 3939
_reflns_threshold_expression 'I > 2\s(I)'
_cod_data_source_file ao8b02484_si_002.cif
_cod_data_source_block compound-4
_cod_original_cell_volume 1118.35(5)
_cod_database_code 4516137
_chemical_oxdiff_formula C17H16N3P1CuI
_shelx_space_group_comment
;
The symmetry employed for this shelxl refinement is uniquely defined
by the following loop, which should always be used as a source of
symmetry information in preference to the above space-group names.
They are only intended as comments.
;
_reflns_odcompleteness_completeness 91.25
_reflns_odcompleteness_iscentric 1
_reflns_odcompleteness_theta 31.05
_olex2_refinement_description
;
1. Fixed Uiso
 At 1.2 times of:
  All C(H) groups, All C(H,H) groups, All N(H) groups
 At 1.5 times of:
  All C(H,H,H) groups
2.a Secondary CH2 refined with riding coordinates:
 C5(H5A,H5B)
2.b Aromatic/amide H refined with riding coordinates:
 N3(H3), C1(H1), C2(H2), C3(H3A), C7(H7), C8(H8), C9(H9), C10(H10), C11(H11),
 C13(H13), C14(H14), C15(H15), C16(H16), C17(H17)
2.c Idealised Me refined as rotating group:
 C19(H19A,H19B,H19C)
;
_shelx_shelxl_version_number 2014/7
_olex2_submission_special_instructions 'No special instructions were received'
_oxdiff_exptl_absorpt_empirical_details
;
Empirical correction (ABSPACK) includes:
- Absorption correction using spherical harmonics
- Frame scaling
- Detector area scaling
;
_oxdiff_exptl_absorpt_empirical_full_max 4.107
_oxdiff_exptl_absorpt_empirical_full_min 0.541

loop_
_space_group_symop_operation_xyz
'x, y, z'
'-x, -y, -z'

loop_
_atom_site_label
_atom_site_type_symbol
_atom_site_fract_x
_atom_site_fract_y
_atom_site_fract_z
_atom_site_U_iso_or_equiv
_atom_site_adp_type
_atom_site_occupancy
_atom_site_site_symmetry_order
_atom_site_calc_flag
_atom_site_refinement_flags_posn
I1 I 0.99269(2) 0.70370(2) 0.50720(2) 0.01761(6) Uani 1 1 d .
I2 I 1.17063(2) 0.34679(2) 0.78630(2) 0.02232(7) Uani 1 1 d .
Cu1 Cu 0.81013(4) 0.82242(4) 0.33223(3) 0.02402(9) Uani 1 1 d .
Cu2 Cu 0.96386(3) 0.44244(4) 0.64320(3) 0.02027(9) Uani 1 1 d .
P1 P 0.73583(7) 0.44058(7) 0.70574(5) 0.01413(13) Uani 1 1 d .
N1 N 0.5976(2) 0.8631(2) 0.39309(17) 0.0183(4) Uani 1 1 d .
N2 N 0.4069(2) 0.7803(2) 0.51427(18) 0.0205(5) Uani 1 1 d .
N3 N 0.6367(2) 0.6225(2) 0.50185(17) 0.0183(4) Uani 1 1 d .
H3 H 0.7214 0.6084 0.4652 0.022 Uiso 1 1 calc R
N4 N 0.8673(3) 1.0051(3) 0.2572(2) 0.0282(5) Uani 1 1 d .
C1 C 0.5042(3) 0.9979(3) 0.3586(2) 0.0218(6) Uani 1 1 d .
H1 H 0.5381 1.0741 0.3051 0.026 Uiso 1 1 calc R
C2 C 0.3608(3) 1.0307(3) 0.3973(2) 0.0252(6) Uani 1 1 d .
H2 H 0.2952 1.1266 0.3712 0.030 Uiso 1 1 calc R
C3 C 0.3179(3) 0.9159(3) 0.4764(2) 0.0244(6) Uani 1 1 d .
H3A H 0.2199 0.9350 0.5051 0.029 Uiso 1 1 calc R
C4 C 0.5434(3) 0.7590(3) 0.4700(2) 0.0160(5) Uani 1 1 d .
C5 C 0.6101(3) 0.4966(3) 0.5912(2) 0.0166(5) Uani 1 1 d .
H5A H 0.6262 0.4148 0.5626 0.020 Uiso 1 1 calc R
H5B H 0.5074 0.5219 0.6192 0.020 Uiso 1 1 calc R
C6 C 0.6473(3) 0.5534(3) 0.7926(2) 0.0179(5) Uani 1 1 d .
C7 C 0.4970(3) 0.5997(3) 0.8116(2) 0.0264(6) Uani 1 1 d .
H7 H 0.4326 0.5820 0.7720 0.032 Uiso 1 1 calc R
C8 C 0.4404(3) 0.6723(3) 0.8888(2) 0.0319(7) Uani 1 1 d .
H8 H 0.3374 0.7048 0.9008 0.038 Uiso 1 1 calc R
C9 C 0.5325(4) 0.6973(3) 0.9475(2) 0.0319(7) Uani 1 1 d .
H9 H 0.4932 0.7463 1.0003 0.038 Uiso 1 1 calc R
C10 C 0.6816(4) 0.6515(4) 0.9298(3) 0.0353(7) Uani 1 1 d .
H10 H 0.7453 0.6684 0.9704 0.042 Uiso 1 1 calc R
C11 C 0.7391(3) 0.5801(3) 0.8522(2) 0.0282(6) Uani 1 1 d .
H11 H 0.8422 0.5494 0.8399 0.034 Uiso 1 1 calc R
C12 C 0.7163(3) 0.2628(3) 0.7957(2) 0.0163(5) Uani 1 1 d .
C13 C 0.6062(3) 0.2081(3) 0.7844(2) 0.0200(5) Uani 1 1 d .
H13 H 0.5384 0.2627 0.7261 0.024 Uiso 1 1 calc R
C14 C 0.5955(3) 0.0734(3) 0.8586(2) 0.0248(6) Uani 1 1 d .
H14 H 0.5215 0.0355 0.8497 0.030 Uiso 1 1 calc R
C15 C 0.6916(3) -0.0052(3) 0.9446(2) 0.0242(6) Uani 1 1 d .
H15 H 0.6827 -0.0963 0.9956 0.029 Uiso 1 1 calc R
C16 C 0.8014(3) 0.0486(3) 0.9570(2) 0.0265(6) Uani 1 1 d .
H16 H 0.8671 -0.0051 1.0168 0.032 Uiso 1 1 calc R
C17 C 0.8147(3) 0.1812(3) 0.8815(2) 0.0225(6) Uani 1 1 d .
H17 H 0.8918 0.2165 0.8885 0.027 Uiso 1 1 calc R
C18 C 0.9168(3) 1.0987(3) 0.2295(3) 0.0312(7) Uani 1 1 d .
C19 C 0.9812(5) 1.2208(4) 0.1937(4) 0.0601(11) Uani 1 1 d .
H19A H 0.9730 1.2691 0.1127 0.090 Uiso 1 1 calc GR
H19B H 1.0847 1.1834 0.2131 0.090 Uiso 1 1 calc GR
H19C H 0.9288 1.2913 0.2315 0.090 Uiso 1 1 calc GR

loop_
_atom_site_aniso_label
_atom_site_aniso_U_11
_atom_site_aniso_U_22
_atom_site_aniso_U_33
_atom_site_aniso_U_23
_atom_site_aniso_U_13
_atom_site_aniso_U_12
I1 0.01888(10) 0.01531(10) 0.01912(10) -0.00653(7) -0.00103(7) -0.00452(7)
I2 0.02147(11) 0.02269(11) 0.02141(10) -0.00709(8) -0.00654(7) -0.00243(8)
Cu1 0.02357(18) 0.02112(18) 0.02598(18) -0.00533(14) 0.00279(14) -0.00903(15)
Cu2 0.01576(17) 0.02261(18) 0.02090(17) -0.00588(14) -0.00071(13) -0.00503(14)
P1 0.0152(3) 0.0130(3) 0.0147(3) -0.0046(2) -0.0009(2) -0.0045(3)
N1 0.0203(11) 0.0162(11) 0.0188(11) -0.0061(9) -0.0008(9) -0.0057(9)
N2 0.0198(12) 0.0187(12) 0.0227(11) -0.0075(9) -0.0006(9) -0.0045(9)
N3 0.0159(11) 0.0152(11) 0.0184(11) -0.0010(9) 0.0014(8) -0.0034(9)
N4 0.0318(14) 0.0224(13) 0.0284(13) -0.0041(10) 0.0007(10) -0.0109(11)
C1 0.0292(15) 0.0169(13) 0.0202(13) -0.0069(11) -0.0046(11) -0.0056(12)
C2 0.0286(15) 0.0169(14) 0.0274(14) -0.0102(12) -0.0068(12) 0.0028(12)
C3 0.0196(14) 0.0247(15) 0.0283(15) -0.0127(12) -0.0017(11) -0.0008(12)
C4 0.0189(13) 0.0159(13) 0.0164(12) -0.0084(10) -0.0021(10) -0.0054(11)
C5 0.0184(13) 0.0151(13) 0.0156(12) -0.0027(10) -0.0032(10) -0.0056(10)
C6 0.0236(14) 0.0118(12) 0.0165(12) -0.0033(10) 0.0023(10) -0.0056(11)
C7 0.0268(15) 0.0264(15) 0.0244(14) -0.0107(12) -0.0003(12) -0.0032(12)
C8 0.0329(16) 0.0265(16) 0.0274(15) -0.0088(13) 0.0073(13) -0.0005(13)
C9 0.054(2) 0.0187(15) 0.0236(14) -0.0104(12) 0.0078(14) -0.0108(14)
C10 0.0434(19) 0.0398(19) 0.0359(17) -0.0252(15) 0.0056(14) -0.0180(16)
C11 0.0267(15) 0.0321(16) 0.0342(16) -0.0196(13) 0.0042(12) -0.0122(13)
C12 0.0188(13) 0.0114(12) 0.0175(12) -0.0060(10) 0.0028(10) -0.0031(10)
C13 0.0230(14) 0.0215(14) 0.0176(13) -0.0069(11) 0.0008(10) -0.0093(11)
C14 0.0342(16) 0.0238(15) 0.0218(14) -0.0084(12) 0.0012(12) -0.0157(13)
C15 0.0338(16) 0.0138(13) 0.0234(14) -0.0052(11) 0.0052(12) -0.0084(12)
C16 0.0246(15) 0.0208(15) 0.0250(14) 0.0014(12) -0.0044(11) -0.0035(12)
C17 0.0180(13) 0.0205(14) 0.0254(14) -0.0030(11) -0.0044(11) -0.0047(11)
C18 0.0364(17) 0.0271(16) 0.0303(16) -0.0075(13) 0.0004(13) -0.0125(14)
C19 0.073(3) 0.050(2) 0.074(3) -0.020(2) 0.008(2) -0.044(2)

loop_
_atom_type_symbol
_atom_type_description
_atom_type_scat_dispersion_real
_atom_type_scat_dispersion_imag
_atom_type_scat_source
C C 0.0033 0.0016 'International Tables Vol C Tables 4.2.6.8 and 6.1.1.4'
H H 0.0000 0.0000 'International Tables Vol C Tables 4.2.6.8 and 6.1.1.4'
Cu Cu 0.3201 1.2651 'International Tables Vol C Tables 4.2.6.8 and 6.1.1.4'
I I -0.4742 1.8119 'International Tables Vol C Tables 4.2.6.8 and 6.1.1.4'
N N 0.0061 0.0033 'International Tables Vol C Tables 4.2.6.8 and 6.1.1.4'
P P 0.1023 0.0942 'International Tables Vol C Tables 4.2.6.8 and 6.1.1.4'

loop_
_geom_angle_atom_site_label_1
_geom_angle_atom_site_label_2
_geom_angle_atom_site_label_3
_geom_angle
_geom_angle_site_symmetry_1
_geom_angle_site_symmetry_3
Cu1 I1 Cu2 62.267(11) . 2_766
Cu2 I1 Cu1 111.728(11) . .
Cu2 I1 Cu2 79.254(11) . 2_766
Cu2 I2 Cu1 65.337(11) . 2_766
I1 Cu1 Cu2 59.451(10) . 2_766
I2 Cu1 I1 115.376(13) 2_766 .
I2 Cu1 Cu2 56.806(10) 2_766 2_766
N1 Cu1 I1 108.63(6) . .
N1 Cu1 I2 104.85(6) . 2_766
N1 Cu1 Cu2 131.45(6) . 2_766
N4 Cu1 I1 98.18(7) . .
N4 Cu1 I2 117.65(7) . 2_766
N4 Cu1 Cu2 116.10(7) . 2_766
N4 Cu1 N1 112.09(9) . .
I1 Cu2 I1 100.746(11) . 2_766
I1 Cu2 Cu1 122.493(13) . 2_766
I1 Cu2 Cu1 58.284(10) 2_766 2_766
I2 Cu2 I1 103.972(12) . .
I2 Cu2 I1 115.260(13) . 2_766
I2 Cu2 Cu1 57.856(10) . 2_766
P1 Cu2 I1 100.969(19) . 2_766
P1 Cu2 I1 115.47(2) . .
P1 Cu2 I2 119.28(2) . .
P1 Cu2 Cu1 120.70(2) . 2_766
C5 P1 Cu2 112.33(8) . .
C6 P1 Cu2 116.64(9) . .
C6 P1 C5 106.15(12) . .
C6 P1 C12 101.14(11) . .
C12 P1 Cu2 115.34(8) . .
C12 P1 C5 103.80(11) . .
C1 N1 Cu1 120.62(18) . .
C1 N1 C4 116.0(2) . .
C4 N1 Cu1 123.39(17) . .
C3 N2 C4 115.9(2) . .
C4 N3 H3 117.0 . .
C4 N3 C5 125.9(2) . .
C5 N3 H3 117.0 . .
C18 N4 Cu1 167.7(3) . .
N1 C1 H1 118.6 . .
N1 C1 C2 122.8(3) . .
C2 C1 H1 118.6 . .
C1 C2 H2 121.9 . .
C1 C2 C3 116.2(2) . .
C3 C2 H2 121.9 . .
N2 C3 C2 123.4(2) . .
N2 C3 H3A 118.3 . .
C2 C3 H3A 118.3 . .
N2 C4 N1 125.8(2) . .
N2 C4 N3 118.5(2) . .
N3 C4 N1 115.7(2) . .
P1 C5 H5A 109.8 . .
P1 C5 H5B 109.8 . .
N3 C5 P1 109.35(16) . .
N3 C5 H5A 109.8 . .
N3 C5 H5B 109.8 . .
H5A C5 H5B 108.3 . .
C7 C6 P1 124.3(2) . .
C7 C6 C11 118.7(2) . .
C11 C6 P1 116.6(2) . .
C6 C7 H7 119.9 . .
C6 C7 C8 120.1(3) . .
C8 C7 H7 119.9 . .
C7 C8 H8 119.7 . .
C9 C8 C7 120.5(3) . .
C9 C8 H8 119.7 . .
C8 C9 H9 120.1 . .
C10 C9 C8 119.9(3) . .
C10 C9 H9 120.1 . .
C9 C10 H10 120.0 . .
C9 C10 C11 120.0(3) . .
C11 C10 H10 120.0 . .
C6 C11 C10 120.7(3) . .
C6 C11 H11 119.7 . .
C10 C11 H11 119.7 . .
C13 C12 P1 123.3(2) . .
C17 C12 P1 117.45(19) . .
C17 C12 C13 119.2(2) . .
C12 C13 H13 120.0 . .
C12 C13 C14 120.1(3) . .
C14 C13 H13 120.0 . .
C13 C14 H14 119.8 . .
C15 C14 C13 120.4(3) . .
C15 C14 H14 119.8 . .
C14 C15 H15 119.9 . .
C14 C15 C16 120.1(3) . .
C16 C15 H15 119.9 . .
C15 C16 H16 120.1 . .
C15 C16 C17 119.7(3) . .
C17 C16 H16 120.1 . .
C12 C17 H17 119.7 . .
C16 C17 C12 120.6(2) . .
C16 C17 H17 119.7 . .
N4 C18 C19 179.9(4) . .
C18 C19 H19A 109.5 . .
C18 C19 H19B 109.5 . .
C18 C19 H19C 109.5 . .
H19A C19 H19B 109.5 . .
H19A C19 H19C 109.5 . .
H19B C19 H19C 109.5 . .

loop_
_geom_bond_atom_site_label_1
_geom_bond_atom_site_label_2
_geom_bond_distance
_geom_bond_site_symmetry_2
I1 Cu1 2.7183(4) .
I1 Cu2 2.6953(4) .
I1 Cu2 2.7520(4) 2_766
I2 Cu1 2.6353(4) 2_766
I2 Cu2 2.6045(4) .
Cu1 I2 2.6353(4) 2_766
Cu1 Cu2 2.8285(5) 2_766
Cu1 N1 2.054(2) .
Cu1 N4 1.986(2) .
Cu2 I1 2.7519(3) 2_766
Cu2 Cu1 2.8284(5) 2_766
Cu2 P1 2.2351(7) .
P1 C5 1.845(3) .
P1 C6 1.824(3) .
P1 C12 1.825(3) .
N1 C1 1.337(3) .
N1 C4 1.357(3) .
N2 C3 1.331(4) .
N2 C4 1.340(3) .
N3 H3 0.8800 .
N3 C4 1.348(3) .
N3 C5 1.452(3) .
N4 C18 1.128(4) .
C1 H1 0.9500 .
C1 C2 1.379(4) .
C2 H2 0.9500 .
C2 C3 1.385(4) .
C3 H3A 0.9500 .
C5 H5A 0.9900 .
C5 H5B 0.9900 .
C6 C7 1.388(4) .
C6 C11 1.391(4) .
C7 H7 0.9500 .
C7 C8 1.395(4) .
C8 H8 0.9500 .
C8 C9 1.375(5) .
C9 H9 0.9500 .
C9 C10 1.375(5) .
C10 H10 0.9500 .
C10 C11 1.392(4) .
C11 H11 0.9500 .
C12 C13 1.392(4) .
C12 C17 1.391(4) .
C13 H13 0.9500 .
C13 C14 1.393(4) .
C14 H14 0.9500 .
C14 C15 1.377(4) .
C15 H15 0.9500 .
C15 C16 1.388(4) .
C16 H16 0.9500 .
C16 C17 1.390(4) .
C17 H17 0.9500 .
C18 C19 1.470(4) .
C19 H19A 0.9800 .
C19 H19B 0.9800 .
C19 H19C 0.9800 .

loop_
_geom_torsion_atom_site_label_1
_geom_torsion_atom_site_label_2
_geom_torsion_atom_site_label_3
_geom_torsion_atom_site_label_4
_geom_torsion
Cu1 N1 C1 C2 -179.72(19)
Cu1 N1 C4 N2 178.41(18)
Cu1 N1 C4 N3 -2.8(3)
Cu2 P1 C5 N3 -43.29(18)
Cu2 P1 C6 C7 160.4(2)
Cu2 P1 C6 C11 -26.7(2)
Cu2 P1 C12 C13 -134.86(19)
Cu2 P1 C12 C17 47.0(2)
P1 C6 C7 C8 173.1(2)
P1 C6 C11 C10 -173.0(2)
P1 C12 C13 C14 -178.0(2)
P1 C12 C17 C16 176.4(2)
N1 C1 C2 C3 1.0(4)
C1 N1 C4 N2 -0.8(3)
C1 N1 C4 N3 178.0(2)
C1 C2 C3 N2 -0.3(4)
C3 N2 C4 N1 1.4(4)
C3 N2 C4 N3 -177.3(2)
C4 N1 C1 C2 -0.5(4)
C4 N2 C3 C2 -0.8(4)
C4 N3 C5 P1 -112.8(2)
C5 P1 C6 C7 34.4(3)
C5 P1 C6 C11 -152.7(2)
C5 P1 C12 C13 -11.5(2)
C5 P1 C12 C17 170.4(2)
C5 N3 C4 N1 172.8(2)
C5 N3 C4 N2 -8.3(4)
C6 P1 C5 N3 85.29(18)
C6 P1 C12 C13 98.4(2)
C6 P1 C12 C17 -79.7(2)
C6 C7 C8 C9 -0.7(4)
C7 C6 C11 C10 0.3(4)
C7 C8 C9 C10 0.4(4)
C8 C9 C10 C11 0.2(5)
C9 C10 C11 C6 -0.5(5)
C11 C6 C7 C8 0.3(4)
C12 P1 C5 N3 -168.55(16)
C12 P1 C6 C7 -73.7(2)
C12 P1 C6 C11 99.2(2)
C12 C13 C14 C15 1.2(4)
C13 C12 C17 C16 -1.7(4)
C13 C14 C15 C16 -1.0(4)
C14 C15 C16 C17 -0.7(4)
C15 C16 C17 C12 2.0(4)
C17 C12 C13 C14 0.1(4)
